data_4089177
loop_
_publ_author_name
'Elser, Iris'
'Frey, Wolfgang'
'Wurst, Klaus'
'Buchmeiser, Michael R.'

_publ_section_title
;
 Molybdenum Imido Alkylidene Complexes Containing N- and C-Chelating
 N-Heterocyclic Carbenes
;
_journal_issue 24
_journal_name_full Organometallics
_journal_page_first 4106
_journal_paper_doi 10.1021/acs.organomet.6b00835
_journal_volume 35
_journal_year 2016
_chemical_formula_moiety 'C37 H40 F3 Mo N4 O3 S, C32 H12 B F24, C H2 Cl2'
_chemical_formula_sum 'C70 H54 B Cl2 F27 Mo N4 O3 S'
_chemical_formula_weight 1721.88
_space_group_IT_number 2
_space_group_name_Hall '-P 1'
_space_group_name_H-M_alt 'P -1'
_symmetry_cell_setting triclinic
_symmetry_space_group_name_Hall '-P 1'
_symmetry_space_group_name_H-M 'P -1'
_atom_sites_solution_hydrogens geom
_atom_sites_solution_primary direct
_atom_sites_solution_secondary difmap
_audit_creation_method SHELXL-97
_cell_angle_alpha 77.026(3)
_cell_angle_beta 86.625(4)
_cell_angle_gamma 80.441(3)
_cell_formula_units_Z 2
_cell_length_a 10.0581(6)
_cell_length_b 17.0305(8)
_cell_length_c 21.8889(12)
_cell_measurement_reflns_used 9116
_cell_measurement_temperature 100(2)
_cell_measurement_theta_max 65.59
_cell_measurement_theta_min 2.07
_cell_volume 3602.1(3)
_computing_cell_refinement 'Bruker APEXII Software Suite, 2008'
_computing_data_collection 'Bruker APEXII Software Suite, 2008'
_computing_data_reduction 'Bruker APEXII Software Suite, 2008'
_computing_molecular_graphics 'SHELXTL-plus, XP (Sheldrick, 1991)'
_computing_structure_refinement 'SHELXL-97 (Sheldrick, 1997)'
_computing_structure_solution 'SHELXS-97 (Sheldrick, 1990)'
_diffrn_ambient_temperature 100(2)
_diffrn_measured_fraction_theta_full 0.981
_diffrn_measured_fraction_theta_max 0.981
_diffrn_measurement_device_type 'Bruker Kappa APEXII Duo'
_diffrn_measurement_method 'Omega + Phi Scans'
_diffrn_radiation_monochromator graphite
_diffrn_radiation_source I\mS
_diffrn_radiation_type CuK\a
_diffrn_radiation_wavelength 1.54178
_diffrn_reflns_av_R_equivalents 0.0735
_diffrn_reflns_av_sigmaI/netI 0.0696
_diffrn_reflns_limit_h_max 11
_diffrn_reflns_limit_h_min -11
_diffrn_reflns_limit_k_max 20
_diffrn_reflns_limit_k_min -14
_diffrn_reflns_limit_l_max 25
_diffrn_reflns_limit_l_min -25
_diffrn_reflns_number 47409
_diffrn_reflns_theta_full 65.59
_diffrn_reflns_theta_max 65.59
_diffrn_reflns_theta_min 2.07
_diffrn_standards_decay_% 0
_diffrn_standards_interval_count 0
_diffrn_standards_number 0
_exptl_absorpt_coefficient_mu 3.524
_exptl_absorpt_correction_T_max 0.8132
_exptl_absorpt_correction_T_min 0.6017
_exptl_absorpt_correction_type numerical
_exptl_absorpt_process_details 'SADABS (Bruker, 2008)'
_exptl_crystal_colour yellow
_exptl_crystal_density_diffrn 1.588
_exptl_crystal_density_method 'not measured'
_exptl_crystal_description block
_exptl_crystal_F_000 1732
_exptl_crystal_size_max 0.13
_exptl_crystal_size_mid 0.07
_exptl_crystal_size_min 0.04
_refine_diff_density_max 0.757
_refine_diff_density_min -1.246
_refine_diff_density_rms 0.090
_refine_ls_extinction_method none
_refine_ls_goodness_of_fit_ref 1.053
_refine_ls_hydrogen_treatment constr
_refine_ls_matrix_type full
_refine_ls_number_parameters 1043
_refine_ls_number_reflns 12191
_refine_ls_number_restraints 88
_refine_ls_restrained_S_all 1.069
_refine_ls_R_factor_all 0.0785
_refine_ls_R_factor_gt 0.0532
_refine_ls_shift/su_max 0.001
_refine_ls_shift/su_mean 0.000
_refine_ls_structure_factor_coef Fsqd
_refine_ls_weighting_details 'calc w=1/[\s^2^(Fo^2^)+(0.0852P)^2^+0.3905P] where P=(Fo^2^+2Fc^2^)/3'
_refine_ls_weighting_scheme calc
_refine_ls_wR_factor_gt 0.1375
_refine_ls_wR_factor_ref 0.1491
_reflns_number_gt 9116
_reflns_number_total 12191
_reflns_threshold_expression >2sigma(I)
_cod_data_source_file om6b00835_si_003.cif
_cod_data_source_block buch147b_(compound_2)
_cod_database_code 4089177

loop_
_symmetry_equiv_pos_as_xyz
'x, y, z'
'-x, -y, -z'

loop_
_atom_site_label
_atom_site_type_symbol
_atom_site_fract_x
_atom_site_fract_y
_atom_site_fract_z
_atom_site_U_iso_or_equiv
_atom_site_adp_type
_atom_site_occupancy
_atom_site_symmetry_multiplicity
_atom_site_calc_flag
_atom_site_refinement_flags
_atom_site_disorder_assembly
_atom_site_disorder_group
Mo1 Mo 0.51170(3) 0.796913(19) 0.705903(16) 0.01897(11) Uani 1 1 d . . .
S1 S 0.79280(12) 0.82230(7) 0.61926(6) 0.0313(3) Uani 1 1 d . . .
O1 O 0.6565(3) 0.79957(17) 0.63054(14) 0.0263(7) Uani 1 1 d . . .
N1 N 0.2127(3) 0.77034(18) 0.73121(16) 0.0193(7) Uani 1 1 d . . .
C1 C 0.3271(4) 0.7717(2) 0.76041(19) 0.0183(9) Uani 1 1 d . . .
F1 F 0.7237(4) 0.8559(2) 0.50219(14) 0.0553(9) Uani 1 1 d . . .
N2 N 0.2966(4) 0.7473(2) 0.82254(16) 0.0219(8) Uani 1 1 d . . .
F2 F 0.9391(3) 0.8309(2) 0.51754(18) 0.0645(10) Uani 1 1 d . . .
O2 O 0.7960(4) 0.9066(2) 0.61582(18) 0.0468(9) Uani 1 1 d . . .
C2 C 0.1125(4) 0.7463(2) 0.7732(2) 0.0228(10) Uani 1 1 d . . .
H2 H 0.0238 0.7413 0.7635 0.027 Uiso 1 1 calc R . .
N3 N 0.4253(3) 0.72923(19) 0.64124(16) 0.0197(8) Uani 1 1 d . . .
F3 F 0.8189(4) 0.7334(2) 0.5358(2) 0.0807(13) Uani 1 1 d . . .
C3 C 0.1646(4) 0.7312(2) 0.8304(2) 0.0246(10) Uani 1 1 d . . .
H3 H 0.1198 0.7130 0.8691 0.030 Uiso 1 1 calc R . .
O3 O 0.8906(4) 0.7636(3) 0.6550(2) 0.0662(13) Uani 1 1 d . . .
N4 N 0.6216(4) 0.74894(19) 0.76417(16) 0.0215(8) Uani 1 1 d . . .
C4 C 0.1983(4) 0.7936(2) 0.6635(2) 0.0218(9) Uani 1 1 d . . .
H4A H 0.2167 0.8501 0.6484 0.026 Uiso 1 1 calc R . .
H4B H 0.1041 0.7927 0.6533 0.026 Uiso 1 1 calc R . .
C5 C 0.2923(4) 0.7378(2) 0.6297(2) 0.0216(9) Uani 1 1 d . . .
C6 C 0.2443(5) 0.6992(3) 0.5889(2) 0.0263(10) Uani 1 1 d . . .
H6 H 0.1506 0.7078 0.5810 0.032 Uiso 1 1 calc R . .
C7 C 0.3336(5) 0.6476(3) 0.5592(2) 0.0290(11) Uani 1 1 d . . .
H7 H 0.3022 0.6206 0.5307 0.035 Uiso 1 1 calc R . .
C8 C 0.4684(5) 0.6366(3) 0.5720(2) 0.0265(10) Uani 1 1 d . . .
H8 H 0.5316 0.6006 0.5532 0.032 Uiso 1 1 calc R . .
C9 C 0.5105(5) 0.6781(2) 0.6125(2) 0.0251(10) Uani 1 1 d . . .
H9 H 0.6040 0.6705 0.6206 0.030 Uiso 1 1 calc R . .
C10 C 0.3783(5) 0.7376(3) 0.8757(2) 0.0272(10) Uani 1 1 d . . .
C11 C 0.4574(5) 0.6620(3) 0.8984(2) 0.0253(10) Uani 1 1 d . . .
C12 C 0.5305(5) 0.6530(3) 0.9529(2) 0.0341(11) Uani 1 1 d . . .
H12 H 0.5875 0.6028 0.9683 0.041 Uiso 1 1 calc R . .
C13 C 0.5215(6) 0.7154(3) 0.9848(2) 0.0398(13) Uani 1 1 d . . .
C14 C 0.4363(6) 0.7891(3) 0.9618(2) 0.0434(14) Uani 1 1 d . . .
H14 H 0.4280 0.8315 0.9843 0.052 Uiso 1 1 calc R . .
C15 C 0.3640(6) 0.8019(3) 0.9075(2) 0.0365(12) Uani 1 1 d . . .
C16 C 0.4603(5) 0.5916(3) 0.8669(2) 0.0319(11) Uani 1 1 d . . .
H16A H 0.3769 0.5683 0.8775 0.048 Uiso 1 1 calc R . .
H16B H 0.5378 0.5497 0.8815 0.048 Uiso 1 1 calc R . .
H16C H 0.4680 0.6109 0.8214 0.048 Uiso 1 1 calc R . .
C17 C 0.6064(7) 0.7052(4) 1.0421(3) 0.0648(19) Uani 1 1 d . . .
H17A H 0.6442 0.6475 1.0566 0.097 Uiso 1 1 calc R . .
H17B H 0.5498 0.7241 1.0756 0.097 Uiso 1 1 calc R . .
H17C H 0.6799 0.7374 1.0311 0.097 Uiso 1 1 calc R . .
C18 C 0.2708(7) 0.8806(3) 0.8843(3) 0.0522(16) Uani 1 1 d . . .
H18A H 0.1784 0.8741 0.8988 0.078 Uiso 1 1 calc R . .
H18B H 0.2745 0.8947 0.8384 0.078 Uiso 1 1 calc R . .
H18C H 0.2988 0.9242 0.9007 0.078 Uiso 1 1 calc R . .
C19 C 0.7211(4) 0.7004(2) 0.8043(2) 0.0225(9) Uani 1 1 d . . .
C20 C 0.7629(5) 0.7325(3) 0.8534(2) 0.0264(10) Uani 1 1 d . . .
C21 C 0.8564(5) 0.6824(3) 0.8950(2) 0.0324(11) Uani 1 1 d . . .
H21 H 0.8864 0.7021 0.9283 0.039 Uiso 1 1 calc R . .
C22 C 0.9064(5) 0.6033(3) 0.8884(2) 0.0340(11) Uani 1 1 d . . .
H22 H 0.9681 0.5691 0.9180 0.041 Uiso 1 1 calc R . .
C23 C 0.8673(5) 0.5741(3) 0.8394(2) 0.0361(12) Uani 1 1 d . . .
H23 H 0.9052 0.5206 0.8351 0.043 Uiso 1 1 calc R . .
C24 C 0.7734(4) 0.6212(3) 0.7960(2) 0.0259(10) Uani 1 1 d . . .
C25 C 0.7102(5) 0.8179(3) 0.8584(2) 0.0358(12) Uani 1 1 d . . .
H25A H 0.7387 0.8271 0.8979 0.054 Uiso 1 1 calc R . .
H25B H 0.6114 0.8270 0.8574 0.054 Uiso 1 1 calc R . .
H25C H 0.7456 0.8559 0.8231 0.054 Uiso 1 1 calc R . .
C26 C 0.7352(5) 0.5902(3) 0.7423(2) 0.0345(11) Uani 1 1 d . . .
H26A H 0.6367 0.5976 0.7403 0.052 Uiso 1 1 calc R . .
H26B H 0.7721 0.5322 0.7478 0.052 Uiso 1 1 calc R . .
H26C H 0.7717 0.6206 0.7032 0.052 Uiso 1 1 calc R . .
C27 C 0.5004(4) 0.9066(3) 0.7171(2) 0.0260(10) Uani 1 1 d . . .
H27 H 0.5508 0.9110 0.7513 0.031 Uiso 1 1 calc R . .
C28 C 0.4258(5) 0.9880(2) 0.6818(2) 0.0271(10) Uani 1 1 d . . .
C29 C 0.5309(5) 1.0436(3) 0.6542(2) 0.0372(12) Uani 1 1 d . . .
H29A H 0.5841 1.0507 0.6881 0.056 Uiso 1 1 calc R . .
H29B H 0.4846 1.0969 0.6323 0.056 Uiso 1 1 calc R . .
H29C H 0.5909 1.0185 0.6245 0.056 Uiso 1 1 calc R . .
C30 C 0.3360(5) 1.0269(3) 0.7299(2) 0.0379(12) Uani 1 1 d . . .
H30A H 0.2684 0.9923 0.7477 0.057 Uiso 1 1 calc R . .
H30B H 0.2905 1.0810 0.7092 0.057 Uiso 1 1 calc R . .
H30C H 0.3918 1.0323 0.7635 0.057 Uiso 1 1 calc R . .
C31 C 0.3446(5) 0.9764(2) 0.6282(2) 0.0268(10) Uani 1 1 d . . .
C32 C 0.2059(5) 1.0041(3) 0.6230(2) 0.0310(11) Uani 1 1 d . . .
H32 H 0.1595 1.0318 0.6531 0.037 Uiso 1 1 calc R . .
C33 C 0.1358(5) 0.9915(3) 0.5744(3) 0.0386(13) Uani 1 1 d . . .
H33 H 0.0415 1.0102 0.5716 0.046 Uiso 1 1 calc R . .
C34 C 0.2011(6) 0.9522(3) 0.5300(2) 0.0398(13) Uani 1 1 d . . .
H34 H 0.1519 0.9433 0.4971 0.048 Uiso 1 1 calc R . .
C35 C 0.3403(5) 0.9253(3) 0.5335(2) 0.0350(12) Uani 1 1 d . . .
H35 H 0.3860 0.8982 0.5030 0.042 Uiso 1 1 calc R . .
C36 C 0.4107(5) 0.9385(2) 0.5816(2) 0.0292(10) Uani 1 1 d . . .
H36 H 0.5055 0.9217 0.5833 0.035 Uiso 1 1 calc R . .
C37 C 0.8181(6) 0.8103(3) 0.5384(3) 0.0450(14) Uani 1 1 d . . .
B1 B 0.0682(5) 0.2515(3) 0.7854(2) 0.0212(10) Uani 1 1 d . . .
C38 C 0.1417(4) 0.3238(2) 0.74049(19) 0.0192(9) Uani 1 1 d . . .
C39 C 0.1432(4) 0.3983(2) 0.7573(2) 0.0214(9) Uani 1 1 d . . .
H39 H 0.0940 0.4086 0.7938 0.026 Uiso 1 1 calc R . .
C40 C 0.2136(4) 0.4577(2) 0.7228(2) 0.0218(9) Uani 1 1 d . . .
C41 C 0.2858(4) 0.4461(2) 0.6687(2) 0.0251(10) Uani 1 1 d . . .
H41 H 0.3338 0.4867 0.6449 0.030 Uiso 1 1 calc R . .
C42 C 0.2855(4) 0.3728(3) 0.6504(2) 0.0243(10) Uani 1 1 d . . .
C43 C 0.2151(4) 0.3137(2) 0.6853(2) 0.0230(9) Uani 1 1 d . . .
H43 H 0.2165 0.2646 0.6714 0.028 Uiso 1 1 calc R . .
C44 C 0.2063(4) 0.5373(2) 0.7428(2) 0.0236(10) Uani 1 1 d . . .
F44A F 0.1914(3) 0.52914(14) 0.80508(12) 0.0315(6) Uani 1 1 d . . .
F44B F 0.3168(3) 0.57301(14) 0.72509(12) 0.0317(6) Uani 1 1 d . . .
F44C F 0.1010(3) 0.59209(14) 0.71717(13) 0.0355(7) Uani 1 1 d . . .
C45 C 0.3573(5) 0.3594(3) 0.5910(2) 0.0339(11) Uani 1 1 d . . .
F45A F 0.4563(3) 0.4030(2) 0.57398(15) 0.0557(9) Uani 1 1 d . . .
F45B F 0.4131(4) 0.28231(19) 0.59351(17) 0.0624(10) Uani 1 1 d . . .
F45C F 0.2741(4) 0.3778(3) 0.54290(15) 0.0717(11) Uani 1 1 d . . .
C46 C 0.1813(5) 0.1936(2) 0.8341(2) 0.0238(10) Uani 1 1 d . . .
C47 C 0.3188(5) 0.1817(2) 0.8168(2) 0.0262(10) Uani 1 1 d . . .
H47 H 0.3461 0.2100 0.7767 0.031 Uiso 1 1 calc R . .
C48 C 0.4161(5) 0.1305(3) 0.8556(2) 0.0310(11) Uani 1 1 d . . .
C49 C 0.3797(5) 0.0890(3) 0.9148(2) 0.0339(12) Uani 1 1 d . . .
H49 H 0.4458 0.0539 0.9417 0.041 Uiso 1 1 calc R . .
C50 C 0.2463(5) 0.0997(3) 0.9339(2) 0.0328(11) Uani 1 1 d . A .
C51 C 0.1478(5) 0.1498(2) 0.8937(2) 0.0268(10) Uani 1 1 d . . .
H51 H 0.0559 0.1541 0.9072 0.032 Uiso 1 1 calc R . .
C52 C 0.5612(5) 0.1176(3) 0.8348(3) 0.0373(12) Uani 1 1 d . . .
F52A F 0.5845(3) 0.15621(19) 0.77603(15) 0.0492(8) Uani 1 1 d . . .
F52B F 0.6411(3) 0.1411(2) 0.87131(16) 0.0570(9) Uani 1 1 d . . .
F52C F 0.6081(3) 0.03771(18) 0.83713(17) 0.0588(9) Uani 1 1 d . . .
C53 C 0.2052(5) 0.0579(3) 0.9979(2) 0.0438(14) Uani 1 1 d D . .
F53A F 0.3036(5) 0.0443(3) 1.03982(18) 0.0658(13) Uani 0.80 1 d PDU A 1
F53B F 0.1019(6) 0.1003(4) 1.0232(3) 0.0539(17) Uani 0.80 1 d PDU A 1
F53C F 0.1652(8) -0.0133(3) 0.9995(3) 0.0785(18) Uani 0.80 1 d PDU A 1
F53D F 0.2983(17) -0.0079(10) 1.0183(9) 0.062(5) Uani 0.20 1 d PDU A 2
F53E F 0.1011(19) 0.0168(13) 0.9925(13) 0.071(7) Uani 0.20 1 d PDU A 2
F53F F 0.147(2) 0.1073(17) 1.0316(14) 0.058(8) Uani 0.20 1 d PDU A 2
C54 C 0.0099(4) 0.1957(2) 0.7439(2) 0.0226(9) Uani 1 1 d . . .
C55 C -0.0460(4) 0.2294(2) 0.6851(2) 0.0238(10) Uani 1 1 d . . .
H55 H -0.0400 0.2848 0.6664 0.029 Uiso 1 1 calc R . .
C56 C -0.1099(4) 0.1852(3) 0.6526(2) 0.0244(10) Uani 1 1 d . . .
C57 C -0.1202(5) 0.1038(3) 0.6779(2) 0.0264(10) Uani 1 1 d . . .
H57 H -0.1640 0.0734 0.6561 0.032 Uiso 1 1 calc R . .
C58 C -0.0644(5) 0.0687(2) 0.7357(2) 0.0256(10) Uani 1 1 d . . .
C59 C -0.0015(4) 0.1131(2) 0.7683(2) 0.0234(9) Uani 1 1 d . . .
H59 H 0.0348 0.0870 0.8082 0.028 Uiso 1 1 calc R . .
C60 C -0.1750(5) 0.2278(3) 0.5921(2) 0.0337(11) Uani 1 1 d . . .
F60A F -0.0981(3) 0.27706(17) 0.55482(13) 0.0448(7) Uani 1 1 d . . .
F60B F -0.2022(4) 0.17684(19) 0.55777(14) 0.0605(10) Uani 1 1 d . . .
F60C F -0.2910(3) 0.2758(2) 0.60025(15) 0.0629(10) Uani 1 1 d . . .
C61 C -0.0697(5) -0.0199(3) 0.7640(2) 0.0331(11) Uani 1 1 d . . .
F61A F -0.0790(3) -0.03728(16) 0.82547(14) 0.0465(8) Uani 1 1 d . . .
F61B F -0.1751(4) -0.04458(19) 0.74359(15) 0.0592(10) Uani 1 1 d . . .
F61C F 0.0382(4) -0.06797(16) 0.74860(19) 0.0727(12) Uani 1 1 d . . .
C62 C -0.0610(4) 0.2948(2) 0.8215(2) 0.0211(9) Uani 1 1 d . . .
C63 C -0.1904(4) 0.3167(2) 0.7954(2) 0.0240(10) Uani 1 1 d . . .
H63 H -0.2039 0.3027 0.7568 0.029 Uiso 1 1 calc R . .
C64 C -0.2991(4) 0.3581(2) 0.8238(2) 0.0233(9) Uani 1 1 d . B .
C65 C -0.2866(5) 0.3772(3) 0.8814(2) 0.0255(10) Uani 1 1 d . . .
H65 H -0.3615 0.4035 0.9016 0.031 Uiso 1 1 calc R . .
C66 C -0.1601(5) 0.3563(2) 0.9083(2) 0.0244(10) Uani 1 1 d . . .
C67 C -0.0511(4) 0.3167(2) 0.8792(2) 0.0222(9) Uani 1 1 d . . .
H67 H 0.0337 0.3039 0.8990 0.027 Uiso 1 1 calc R . .
C68 C -0.4308(5) 0.3813(3) 0.7912(2) 0.0297(11) Uani 1 1 d . . .
F68A F -0.4198(4) 0.4229(3) 0.73318(18) 0.0549(11) Uani 0.80 1 d PU B 1
F68B F -0.4908(5) 0.3188(2) 0.7906(3) 0.0542(14) Uani 0.80 1 d PU B 1
F68C F -0.5234(4) 0.4296(3) 0.8204(2) 0.0484(11) Uani 0.80 1 d PU B 1
F68D F -0.4280(17) 0.3591(12) 0.7317(8) 0.056(4) Uani 0.20 1 d PU B 2
F68E F -0.485(2) 0.4531(11) 0.7875(11) 0.056(5) Uani 0.20 1 d PU B 2
F68F F -0.524(2) 0.3393(15) 0.8180(11) 0.070(7) Uani 0.20 1 d PU B 2
C69 C -0.1387(5) 0.3751(3) 0.9701(2) 0.0322(11) Uani 1 1 d . . .
F69A F -0.0269(3) 0.40836(16) 0.97022(12) 0.0373(7) Uani 1 1 d . . .
F69B F -0.2409(3) 0.4279(2) 0.98754(14) 0.0531(9) Uani 1 1 d . . .
F69C F -0.1254(3) 0.30851(19) 1.01644(13) 0.0498(8) Uani 1 1 d . . .
C1S C -0.0453(7) 0.4697(4) 0.5994(4) 0.072(2) Uani 1 1 d . . .
H1S1 H -0.0067 0.4294 0.5743 0.087 Uiso 1 1 calc R . .
H1S2 H -0.0031 0.4523 0.6410 0.087 Uiso 1 1 calc R . .
Cl1 Cl -0.0027(2) 0.56378(11) 0.56290(11) 0.0968(7) Uani 1 1 d . . .
Cl2 Cl -0.2155(2) 0.46789(12) 0.60944(11) 0.0856(6) Uani 1 1 d . . .

loop_
_atom_site_aniso_label
_atom_site_aniso_U_11
_atom_site_aniso_U_22
_atom_site_aniso_U_33
_atom_site_aniso_U_23
_atom_site_aniso_U_13
_atom_site_aniso_U_12
Mo1 0.01609(19) 0.02296(17) 0.0188(2) -0.00409(13) -0.00117(14) -0.00629(13)
S1 0.0184(6) 0.0408(6) 0.0333(7) -0.0012(5) -0.0007(5) -0.0096(5)
O1 0.0172(16) 0.0359(16) 0.0249(17) -0.0053(13) 0.0018(13) -0.0048(13)
N1 0.0191(19) 0.0187(15) 0.0207(19) -0.0045(14) -0.0004(16) -0.0044(14)
C1 0.020(2) 0.0158(18) 0.020(2) -0.0048(16) 0.0049(18) -0.0051(16)
F1 0.066(2) 0.071(2) 0.0308(18) -0.0057(15) 0.0028(17) -0.0238(19)
N2 0.021(2) 0.0265(17) 0.020(2) -0.0081(15) 0.0002(16) -0.0064(15)
F2 0.047(2) 0.060(2) 0.078(3) -0.0072(18) 0.0399(19) -0.0083(16)
O2 0.047(2) 0.051(2) 0.050(2) -0.0164(18) 0.0066(19) -0.0234(18)
C2 0.016(2) 0.022(2) 0.032(3) -0.0089(18) 0.006(2) -0.0066(17)
N3 0.0191(19) 0.0220(16) 0.0189(19) -0.0037(14) -0.0036(15) -0.0057(14)
F3 0.103(3) 0.051(2) 0.095(3) -0.038(2) 0.056(3) -0.025(2)
C3 0.022(2) 0.028(2) 0.027(3) -0.0102(18) 0.007(2) -0.0092(18)
O3 0.024(2) 0.077(3) 0.079(3) 0.031(2) -0.015(2) -0.016(2)
N4 0.0194(19) 0.0227(16) 0.023(2) -0.0037(14) -0.0003(16) -0.0069(14)
C4 0.015(2) 0.025(2) 0.024(2) -0.0004(17) -0.0063(19) -0.0046(17)
C5 0.022(2) 0.0233(19) 0.019(2) -0.0004(17) -0.0022(19) -0.0095(17)
C6 0.026(3) 0.032(2) 0.020(2) 0.0015(18) -0.009(2) -0.0082(19)
C7 0.039(3) 0.030(2) 0.020(2) -0.0063(18) -0.007(2) -0.008(2)
C8 0.033(3) 0.029(2) 0.018(2) -0.0065(18) 0.003(2) -0.0051(19)
C9 0.026(3) 0.027(2) 0.021(2) -0.0042(18) 0.002(2) -0.0030(19)
C10 0.031(3) 0.035(2) 0.020(2) -0.0071(19) 0.006(2) -0.017(2)
C11 0.023(2) 0.036(2) 0.019(2) -0.0041(18) 0.000(2) -0.0140(19)
C12 0.028(3) 0.046(3) 0.031(3) -0.003(2) -0.002(2) -0.021(2)
C13 0.050(3) 0.063(3) 0.015(2) -0.007(2) 0.001(2) -0.035(3)
C14 0.065(4) 0.046(3) 0.029(3) -0.014(2) 0.006(3) -0.029(3)
C15 0.052(3) 0.039(3) 0.026(3) -0.016(2) 0.004(2) -0.019(2)
C16 0.028(3) 0.033(2) 0.035(3) -0.009(2) -0.004(2) -0.005(2)
C17 0.082(5) 0.090(5) 0.034(3) -0.010(3) -0.011(3) -0.050(4)
C18 0.080(5) 0.036(3) 0.045(3) -0.019(2) -0.008(3) -0.005(3)
C19 0.016(2) 0.029(2) 0.021(2) 0.0014(17) -0.0040(19) -0.0074(17)
C20 0.020(2) 0.036(2) 0.021(2) 0.0017(19) 0.002(2) -0.0119(19)
C21 0.022(3) 0.052(3) 0.024(3) -0.001(2) -0.004(2) -0.017(2)
C22 0.027(3) 0.044(3) 0.026(3) 0.006(2) -0.006(2) -0.006(2)
C23 0.028(3) 0.037(3) 0.037(3) 0.003(2) 0.001(2) -0.002(2)
C24 0.017(2) 0.031(2) 0.029(3) -0.0023(19) 0.000(2) -0.0053(18)
C25 0.041(3) 0.037(2) 0.033(3) -0.007(2) -0.008(2) -0.014(2)
C26 0.039(3) 0.033(2) 0.031(3) -0.007(2) -0.001(2) -0.002(2)
C27 0.021(2) 0.035(2) 0.022(2) -0.0047(19) 0.002(2) -0.0086(19)
C28 0.030(3) 0.0173(19) 0.032(3) -0.0017(18) -0.001(2) -0.0032(18)
C29 0.036(3) 0.030(2) 0.045(3) -0.002(2) -0.010(3) -0.010(2)
C30 0.039(3) 0.033(2) 0.042(3) -0.015(2) -0.004(3) 0.002(2)
C31 0.028(3) 0.021(2) 0.030(3) 0.0013(18) -0.002(2) -0.0087(18)
C32 0.025(3) 0.026(2) 0.039(3) -0.003(2) -0.005(2) 0.0001(19)
C33 0.025(3) 0.037(3) 0.047(3) 0.006(2) -0.016(3) -0.002(2)
C34 0.047(3) 0.034(2) 0.035(3) 0.004(2) -0.022(3) -0.007(2)
C35 0.041(3) 0.036(2) 0.027(3) -0.002(2) -0.007(2) -0.008(2)
C36 0.030(3) 0.026(2) 0.030(3) -0.0011(19) -0.001(2) -0.0053(19)
C37 0.048(4) 0.034(3) 0.053(4) -0.012(2) 0.027(3) -0.010(2)
B1 0.018(3) 0.020(2) 0.025(3) -0.0029(19) -0.010(2) -0.0011(19)
C38 0.015(2) 0.0196(19) 0.022(2) -0.0041(16) -0.0081(18) 0.0015(16)
C39 0.019(2) 0.026(2) 0.018(2) -0.0060(17) -0.0043(19) 0.0014(17)
C40 0.022(2) 0.0201(19) 0.021(2) -0.0003(17) -0.0089(19) 0.0000(17)
C41 0.021(2) 0.027(2) 0.026(3) -0.0021(18) -0.003(2) -0.0028(18)
C42 0.018(2) 0.032(2) 0.023(2) -0.0075(18) -0.0036(19) -0.0011(18)
C43 0.018(2) 0.025(2) 0.026(2) -0.0092(18) -0.0071(19) 0.0012(17)
C44 0.023(2) 0.023(2) 0.024(3) -0.0042(18) -0.005(2) -0.0034(18)
F44A 0.0400(16) 0.0269(12) 0.0311(15) -0.0114(11) 0.0003(13) -0.0089(11)
F44B 0.0339(16) 0.0281(12) 0.0359(16) -0.0059(11) -0.0022(13) -0.0140(11)
F44C 0.0363(16) 0.0220(12) 0.0475(18) -0.0082(11) -0.0128(14) 0.0028(11)
C45 0.030(3) 0.043(3) 0.030(3) -0.011(2) 0.006(2) -0.005(2)
F45A 0.060(2) 0.070(2) 0.047(2) -0.0262(16) 0.0305(17) -0.0313(18)
F45B 0.071(2) 0.0485(18) 0.068(2) -0.0264(17) 0.034(2) -0.0028(17)
F45C 0.046(2) 0.139(3) 0.0289(19) -0.032(2) -0.0030(16) 0.006(2)
C46 0.027(3) 0.0175(19) 0.029(3) -0.0092(18) -0.012(2) -0.0010(17)
C47 0.028(3) 0.022(2) 0.028(3) -0.0057(18) -0.006(2) -0.0003(18)
C48 0.031(3) 0.027(2) 0.037(3) -0.010(2) -0.011(2) 0.000(2)
C49 0.041(3) 0.023(2) 0.037(3) -0.006(2) -0.023(2) 0.005(2)
C50 0.045(3) 0.024(2) 0.028(3) -0.0023(19) -0.016(2) -0.002(2)
C51 0.034(3) 0.020(2) 0.026(3) -0.0038(18) -0.007(2) -0.0016(19)
C52 0.029(3) 0.037(3) 0.044(3) -0.011(2) -0.015(3) 0.008(2)
F52A 0.0290(17) 0.0617(19) 0.048(2) -0.0057(15) -0.0034(15) 0.0095(14)
F52B 0.0335(18) 0.074(2) 0.066(2) -0.0225(18) -0.0192(17) -0.0018(16)
F52C 0.045(2) 0.0456(17) 0.076(3) -0.0127(16) -0.0107(18) 0.0208(15)
C53 0.055(4) 0.031(3) 0.039(3) 0.005(2) -0.013(3) 0.002(2)
F53A 0.069(3) 0.087(3) 0.028(2) 0.004(2) -0.020(2) 0.008(3)
F53B 0.066(4) 0.057(3) 0.028(3) 0.002(2) -0.003(3) 0.003(3)
F53C 0.145(5) 0.039(2) 0.057(3) -0.013(2) 0.022(4) -0.037(3)
F53D 0.057(8) 0.059(7) 0.055(8) 0.016(6) 0.002(6) -0.003(6)
F53E 0.061(9) 0.069(10) 0.077(10) -0.003(7) 0.001(7) -0.009(7)
F53F 0.075(11) 0.064(10) 0.047(10) -0.027(7) -0.006(7) -0.025(7)
C54 0.018(2) 0.024(2) 0.028(3) -0.0090(18) -0.0038(19) -0.0022(17)
C55 0.023(2) 0.0214(19) 0.026(2) -0.0048(17) -0.005(2) 0.0006(17)
C56 0.021(2) 0.029(2) 0.023(2) -0.0100(18) -0.002(2) 0.0003(18)
C57 0.025(3) 0.030(2) 0.028(3) -0.0121(19) -0.004(2) -0.0035(19)
C58 0.022(2) 0.023(2) 0.033(3) -0.0078(19) 0.000(2) -0.0046(18)
C59 0.023(2) 0.023(2) 0.024(2) -0.0045(17) -0.002(2) -0.0025(18)
C60 0.031(3) 0.043(3) 0.030(3) -0.011(2) -0.009(2) -0.006(2)
F60A 0.0491(19) 0.0540(17) 0.0297(16) 0.0013(13) -0.0121(14) -0.0133(15)
F60B 0.099(3) 0.0529(18) 0.0386(19) -0.0095(14) -0.0335(19) -0.0266(18)
F60C 0.0371(19) 0.095(3) 0.043(2) -0.0097(18) -0.0127(16) 0.0249(18)
C61 0.038(3) 0.026(2) 0.039(3) -0.010(2) 0.001(2) -0.012(2)
F61A 0.071(2) 0.0354(14) 0.0346(18) 0.0026(12) -0.0103(16) -0.0235(15)
F61B 0.080(3) 0.0558(18) 0.051(2) 0.0000(15) -0.0195(18) -0.0470(18)
F61C 0.080(3) 0.0209(14) 0.106(3) -0.0051(16) 0.037(2) -0.0020(15)
C62 0.023(2) 0.0153(18) 0.025(2) 0.0001(16) -0.0058(19) -0.0078(17)
C63 0.026(3) 0.024(2) 0.022(2) -0.0035(17) -0.005(2) -0.0041(18)
C64 0.020(2) 0.023(2) 0.026(2) -0.0007(17) -0.005(2) -0.0058(17)
C65 0.022(2) 0.031(2) 0.024(2) -0.0075(18) 0.003(2) -0.0046(18)
C66 0.026(3) 0.026(2) 0.021(2) -0.0027(17) 0.000(2) -0.0076(18)
C67 0.021(2) 0.0214(19) 0.024(2) -0.0038(17) -0.0026(19) -0.0039(17)
C68 0.025(3) 0.032(2) 0.032(3) -0.008(2) -0.004(2) -0.003(2)
F68A 0.025(2) 0.092(3) 0.034(2) 0.019(2) -0.0136(17) -0.011(2)
F68B 0.037(3) 0.032(2) 0.099(4) -0.018(2) -0.036(3) -0.0063(17)
F68C 0.032(2) 0.065(3) 0.049(3) -0.030(2) -0.014(2) 0.020(2)
F68D 0.042(7) 0.077(7) 0.046(7) -0.017(6) -0.012(6) 0.007(6)
F68E 0.051(8) 0.047(7) 0.069(9) -0.016(6) -0.019(7) 0.008(6)
F68F 0.054(9) 0.082(10) 0.073(9) -0.004(7) -0.009(7) -0.021(7)
C69 0.029(3) 0.045(3) 0.022(3) -0.009(2) 0.000(2) -0.003(2)
F69A 0.0407(17) 0.0520(16) 0.0258(15) -0.0157(12) -0.0033(13) -0.0155(13)
F69B 0.0384(18) 0.088(2) 0.0391(19) -0.0388(17) -0.0030(15) 0.0074(17)
F69C 0.065(2) 0.0645(19) 0.0200(16) 0.0022(13) -0.0047(15) -0.0245(17)
C1S 0.071(5) 0.062(4) 0.086(5) -0.010(4) -0.019(4) -0.015(4)
Cl1 0.1219(19) 0.0600(10) 0.1094(17) 0.0043(10) -0.0505(14) -0.0309(11)
Cl2 0.0616(12) 0.0886(13) 0.1010(16) -0.0187(11) -0.0034(11) 0.0022(10)

loop_
_atom_type_symbol
_atom_type_description
_atom_type_scat_dispersion_real
_atom_type_scat_dispersion_imag
_atom_type_scat_source
C C 0.0181 0.0091 'International Tables Vol C Tables 4.2.6.8 and 6.1.1.4'
H H 0.0000 0.0000 'International Tables Vol C Tables 4.2.6.8 and 6.1.1.4'
B B 0.0090 0.0039 'International Tables Vol C Tables 4.2.6.8 and 6.1.1.4'
N N 0.0311 0.0180 'International Tables Vol C Tables 4.2.6.8 and 6.1.1.4'
O O 0.0492 0.0322 'International Tables Vol C Tables 4.2.6.8 and 6.1.1.4'
F F 0.0727 0.0534 'International Tables Vol C Tables 4.2.6.8 and 6.1.1.4'
S S 0.3331 0.5567 'International Tables Vol C Tables 4.2.6.8 and 6.1.1.4'
Cl Cl 0.3639 0.7018 'International Tables Vol C Tables 4.2.6.8 and 6.1.1.4'
Mo Mo -0.0483 2.7339 'International Tables Vol C Tables 4.2.6.8 and 6.1.1.4'

loop_
_geom_angle_atom_site_label_1
_geom_angle_atom_site_label_2
_geom_angle_atom_site_label_3
_geom_angle
N4 Mo1 C27 98.46(18)
N4 Mo1 O1 96.34(14)
C27 Mo1 O1 99.74(15)
N4 Mo1 C1 96.28(16)
C27 Mo1 C1 95.75(16)
O1 Mo1 C1 158.32(13)
N4 Mo1 N3 123.10(14)
C27 Mo1 N3 138.44(16)
O1 Mo1 N3 76.98(12)
C1 Mo1 N3 81.37(14)
O3 S1 O2 118.7(3)
O3 S1 O1 111.9(2)
O2 S1 O1 113.9(2)
O3 S1 C37 106.6(3)
O2 S1 C37 104.8(2)
O1 S1 C37 98.3(2)
S1 O1 Mo1 134.91(19)
C1 N1 C2 111.9(4)
C1 N1 C4 123.4(3)
C2 N1 C4 124.7(4)
N1 C1 N2 104.2(3)
N1 C1 Mo1 120.7(3)
N2 C1 Mo1 134.8(3)
C1 N2 C3 110.1(4)
C1 N2 C10 129.5(4)
C3 N2 C10 120.4(4)
C3 C2 N1 106.5(4)
C3 C2 H2 126.8
N1 C2 H2 126.8
C9 N3 C5 117.2(4)
C9 N3 Mo1 119.1(3)
C5 N3 Mo1 123.7(3)
C2 C3 N2 107.3(4)
C2 C3 H3 126.3
N2 C3 H3 126.3
C19 N4 Mo1 169.4(3)
N1 C4 C5 112.6(3)
N1 C4 H4A 109.1
C5 C4 H4A 109.1
N1 C4 H4B 109.1
C5 C4 H4B 109.1
H4A C4 H4B 107.8
N3 C5 C6 122.3(4)
N3 C5 C4 116.4(4)
C6 C5 C4 121.2(4)
C5 C6 C7 119.6(4)
C5 C6 H6 120.2
C7 C6 H6 120.2
C8 C7 C6 118.5(4)
C8 C7 H7 120.7
C6 C7 H7 120.7
C9 C8 C7 119.1(4)
C9 C8 H8 120.4
C7 C8 H8 120.4
N3 C9 C8 123.2(4)
N3 C9 H9 118.4
C8 C9 H9 118.4
C11 C10 C15 122.4(4)
C11 C10 N2 119.1(4)
C15 C10 N2 118.1(4)
C10 C11 C12 117.7(4)
C10 C11 C16 121.3(4)
C12 C11 C16 120.9(4)
C13 C12 C11 121.6(5)
C13 C12 H12 119.2
C11 C12 H12 119.2
C12 C13 C14 118.8(5)
C12 C13 C17 120.5(5)
C14 C13 C17 120.7(5)
C15 C14 C13 122.0(5)
C15 C14 H14 119.0
C13 C14 H14 119.0
C14 C15 C10 117.4(5)
C14 C15 C18 121.4(4)
C10 C15 C18 121.2(5)
C11 C16 H16A 109.5
C11 C16 H16B 109.5
H16A C16 H16B 109.5
C11 C16 H16C 109.5
H16A C16 H16C 109.5
H16B C16 H16C 109.5
C13 C17 H17A 109.5
C13 C17 H17B 109.5
H17A C17 H17B 109.5
C13 C17 H17C 109.5
H17A C17 H17C 109.5
H17B C17 H17C 109.5
C15 C18 H18A 109.5
C15 C18 H18B 109.5
H18A C18 H18B 109.5
C15 C18 H18C 109.5
H18A C18 H18C 109.5
H18B C18 H18C 109.5
N4 C19 C24 119.4(4)
N4 C19 C20 118.2(4)
C24 C19 C20 122.5(4)
C21 C20 C19 117.8(4)
C21 C20 C25 121.6(4)
C19 C20 C25 120.6(4)
C20 C21 C22 120.4(4)
C20 C21 H21 119.8
C22 C21 H21 119.8
C23 C22 C21 120.9(4)
C23 C22 H22 119.6
C21 C22 H22 119.6
C22 C23 C24 121.6(5)
C22 C23 H23 119.2
C24 C23 H23 119.2
C23 C24 C19 116.8(4)
C23 C24 C26 121.3(4)
C19 C24 C26 121.9(4)
C20 C25 H25A 109.5
C20 C25 H25B 109.5
H25A C25 H25B 109.5
C20 C25 H25C 109.5
H25A C25 H25C 109.5
H25B C25 H25C 109.5
C24 C26 H26A 109.5
C24 C26 H26B 109.5
H26A C26 H26B 109.5
C24 C26 H26C 109.5
H26A C26 H26C 109.5
H26B C26 H26C 109.5
C28 C27 Mo1 132.3(3)
C28 C27 H27 113.9
Mo1 C27 H27 113.9
C27 C28 C31 111.1(3)
C27 C28 C30 107.3(4)
C31 C28 C30 112.4(4)
C27 C28 C29 108.3(4)
C31 C28 C29 109.0(4)
C30 C28 C29 108.7(4)
C28 C29 H29A 109.5
C28 C29 H29B 109.5
H29A C29 H29B 109.5
C28 C29 H29C 109.5
H29A C29 H29C 109.5
H29B C29 H29C 109.5
C28 C30 H30A 109.5
C28 C30 H30B 109.5
H30A C30 H30B 109.5
C28 C30 H30C 109.5
H30A C30 H30C 109.5
H30B C30 H30C 109.5
C32 C31 C36 118.2(4)
C32 C31 C28 122.1(4)
C36 C31 C28 119.6(4)
C33 C32 C31 120.4(5)
C33 C32 H32 119.8
C31 C32 H32 119.8
C34 C33 C32 120.8(5)
C34 C33 H33 119.6
C32 C33 H33 119.6
C33 C34 C35 119.9(5)
C33 C34 H34 120.1
C35 C34 H34 120.1
C36 C35 C34 119.4(5)
C36 C35 H35 120.3
C34 C35 H35 120.3
C35 C36 C31 121.2(5)
C35 C36 H36 119.4
C31 C36 H36 119.4
F1 C37 F3 108.4(5)
F1 C37 F2 109.7(4)
F3 C37 F2 108.4(4)
F1 C37 S1 111.8(4)
F3 C37 S1 110.3(4)
F2 C37 S1 108.2(4)
C62 B1 C46 112.7(4)
C62 B1 C38 108.1(3)
C46 B1 C38 107.6(3)
C62 B1 C54 107.3(3)
C46 B1 C54 109.6(3)
C38 B1 C54 111.6(4)
C39 C38 C43 115.2(4)
C39 C38 B1 121.6(4)
C43 C38 B1 123.0(3)
C40 C39 C38 122.7(4)
C40 C39 H39 118.7
C38 C39 H39 118.7
C41 C40 C39 121.0(4)
C41 C40 C44 119.6(4)
C39 C40 C44 119.4(4)
C40 C41 C42 117.7(4)
C40 C41 H41 121.1
C42 C41 H41 121.1
C43 C42 C41 120.9(4)
C43 C42 C45 119.7(4)
C41 C42 C45 119.4(4)
C42 C43 C38 122.5(4)
C42 C43 H43 118.8
C38 C43 H43 118.8
F44A C44 F44C 106.4(3)
F44A C44 F44B 107.0(3)
F44C C44 F44B 105.9(3)
F44A C44 C40 112.7(3)
F44C C44 C40 111.5(3)
F44B C44 C40 112.9(4)
F45A C45 F45B 105.6(4)
F45A C45 F45C 106.6(4)
F45B C45 F45C 104.7(4)
F45A C45 C42 113.7(4)
F45B C45 C42 113.6(4)
F45C C45 C42 112.0(4)
C51 C46 C47 115.6(4)
C51 C46 B1 123.0(4)
C47 C46 B1 121.3(4)
C48 C47 C46 122.9(4)
C48 C47 H47 118.6
C46 C47 H47 118.6
C47 C48 C49 120.0(5)
C47 C48 C52 121.3(5)
C49 C48 C52 118.6(4)
C50 C49 C48 119.0(4)
C50 C49 H49 120.5
C48 C49 H49 120.5
C49 C50 C51 120.7(5)
C49 C50 C53 120.0(4)
C51 C50 C53 119.3(5)
C50 C51 C46 121.8(5)
C50 C51 H51 119.1
C46 C51 H51 119.1
F52B C52 F52A 107.0(4)
F52B C52 F52C 105.8(4)
F52A C52 F52C 105.6(4)
F52B C52 C48 112.3(4)
F52A C52 C48 114.0(4)
F52C C52 C48 111.6(4)
F53F C53 F53C 121.9(15)
F53F C53 F53B 23.5(12)
F53C C53 F53B 104.3(6)
F53F C53 F53D 125.3(17)
F53C C53 F53D 65.5(10)
F53B C53 F53D 136.3(10)
F53F C53 F53A 83.2(13)
F53C C53 F53A 107.6(5)
F53B C53 F53A 103.9(5)
F53D C53 F53A 48.5(10)
F53F C53 F53E 100.2(16)
F53C C53 F53E 32.3(9)
F53B C53 F53E 78.1(12)
F53D C53 F53E 97.4(13)
F53A C53 F53E 132.8(11)
F53F C53 C50 113.6(16)
F53C C53 C50 113.4(5)
F53B C53 C50 113.9(4)
F53D C53 C50 108.8(9)
F53A C53 C50 112.9(5)
F53E C53 C50 108.6(12)
C55 C54 C59 115.4(4)
C55 C54 B1 122.0(4)
C59 C54 B1 122.2(4)
C56 C55 C54 122.7(4)
C56 C55 H55 118.7
C54 C55 H55 118.7
C57 C56 C55 120.7(4)
C57 C56 C60 120.2(4)
C55 C56 C60 119.0(4)
C58 C57 C56 117.8(4)
C58 C57 H57 121.1
C56 C57 H57 121.1
C57 C58 C59 121.4(4)
C57 C58 C61 119.5(4)
C59 C58 C61 119.0(4)
C58 C59 C54 122.0(4)
C58 C59 H59 119.0
C54 C59 H59 119.0
F60C C60 F60B 106.8(4)
F60C C60 F60A 105.2(4)
F60B C60 F60A 105.5(4)
F60C C60 C56 112.4(4)
F60B C60 C56 113.5(4)
F60A C60 C56 112.8(4)
F61A C61 F61C 106.4(4)
F61A C61 F61B 106.4(4)
F61C C61 F61B 105.8(4)
F61A C61 C58 114.0(4)
F61C C61 C58 112.0(4)
F61B C61 C58 111.6(4)
C67 C62 C63 114.7(4)
C67 C62 B1 123.1(4)
C63 C62 B1 122.2(4)
C64 C63 C62 122.7(4)
C64 C63 H63 118.7
C62 C63 H63 118.7
C65 C64 C63 121.2(4)
C65 C64 C68 120.2(4)
C63 C64 C68 118.6(4)
C64 C65 C66 117.4(4)
C64 C65 H65 121.3
C66 C65 H65 121.3
C67 C66 C65 121.3(4)
C67 C66 C69 118.2(4)
C65 C66 C69 120.5(4)
C66 C67 C62 122.7(4)
C66 C67 H67 118.6
C62 C67 H67 118.6
F68E C68 F68F 103.7(16)
F68E C68 F68B 127.2(11)
F68F C68 F68B 35.2(10)
F68E C68 F68A 70.5(11)
F68F C68 F68A 130.3(11)
F68B C68 F68A 108.5(5)
F68E C68 F68C 37.6(10)
F68F C68 F68C 71.0(12)
F68B C68 F68C 103.5(5)
F68A C68 F68C 105.7(4)
F68E C68 F68D 111.3(13)
F68F C68 F68D 97.2(14)
F68B C68 F68D 64.9(9)
F68A C68 F68D 47.5(8)
F68C C68 F68D 132.8(8)
F68E C68 C64 114.8(10)
F68F C68 C64 114.0(11)
F68B C68 C64 113.5(4)
F68A C68 C64 112.7(4)
F68C C68 C64 112.3(4)
F68D C68 C64 114.0(7)
F69C C69 F69A 105.9(4)
F69C C69 F69B 106.4(4)
F69A C69 F69B 106.1(4)
F69C C69 C66 112.3(4)
F69A C69 C66 112.6(4)
F69B C69 C66 113.0(4)
Cl2 C1S Cl1 114.8(4)
Cl2 C1S H1S1 108.6
Cl1 C1S H1S1 108.6
Cl2 C1S H1S2 108.6
Cl1 C1S H1S2 108.6
H1S1 C1S H1S2 107.5

loop_
_geom_bond_atom_site_label_1
_geom_bond_atom_site_label_2
_geom_bond_distance
Mo1 N4 1.707(4)
Mo1 C27 1.923(4)
Mo1 O1 2.133(3)
Mo1 C1 2.197(4)
Mo1 N3 2.302(3)
S1 O3 1.411(4)
S1 O2 1.426(4)
S1 O1 1.477(3)
S1 C37 1.825(6)
N1 C1 1.355(5)
N1 C2 1.372(5)
N1 C4 1.454(5)
C1 N2 1.362(5)
F1 C37 1.304(7)
N2 C3 1.392(6)
N2 C10 1.429(6)
F2 C37 1.348(6)
C2 C3 1.341(6)
C2 H2 0.9500
N3 C9 1.351(5)
N3 C5 1.354(5)
F3 C37 1.323(6)
C3 H3 0.9500
N4 C19 1.400(5)
C4 C5 1.510(6)
C4 H4A 0.9900
C4 H4B 0.9900
C5 C6 1.372(6)
C6 C7 1.387(6)
C6 H6 0.9500
C7 C8 1.374(7)
C7 H7 0.9500
C8 C9 1.374(6)
C8 H8 0.9500
C9 H9 0.9500
C10 C11 1.398(6)
C10 C15 1.408(6)
C11 C12 1.404(6)
C11 C16 1.507(6)
C12 C13 1.385(7)
C12 H12 0.9500
C13 C14 1.404(8)
C13 C17 1.522(7)
C14 C15 1.387(7)
C14 H14 0.9500
C15 C18 1.505(7)
C16 H16A 0.9800
C16 H16B 0.9800
C16 H16C 0.9800
C17 H17A 0.9800
C17 H17B 0.9800
C17 H17C 0.9800
C18 H18A 0.9800
C18 H18B 0.9800
C18 H18C 0.9800
C19 C24 1.413(6)
C19 C20 1.422(6)
C20 C21 1.389(6)
C20 C25 1.489(6)
C21 C22 1.393(7)
C21 H21 0.9500
C22 C23 1.381(7)
C22 H22 0.9500
C23 C24 1.396(7)
C23 H23 0.9500
C24 C26 1.485(6)
C25 H25A 0.9800
C25 H25B 0.9800
C25 H25C 0.9800
C26 H26A 0.9800
C26 H26B 0.9800
C26 H26C 0.9800
C27 C28 1.525(6)
C27 H27 0.9500
C28 C31 1.535(6)
C28 C30 1.539(7)
C28 C29 1.542(6)
C29 H29A 0.9800
C29 H29B 0.9800
C29 H29C 0.9800
C30 H30A 0.9800
C30 H30B 0.9800
C30 H30C 0.9800
C31 C32 1.400(6)
C31 C36 1.402(7)
C32 C33 1.385(7)
C32 H32 0.9500
C33 C34 1.376(8)
C33 H33 0.9500
C34 C35 1.399(7)
C34 H34 0.9500
C35 C36 1.383(7)
C35 H35 0.9500
C36 H36 0.9500
B1 C62 1.638(7)
B1 C46 1.643(6)
B1 C38 1.644(6)
B1 C54 1.646(6)
C38 C39 1.401(5)
C38 C43 1.407(6)
C39 C40 1.388(6)
C39 H39 0.9500
C40 C41 1.387(6)
C40 C44 1.505(6)
C41 C42 1.393(6)
C41 H41 0.9500
C42 C43 1.387(6)
C42 C45 1.494(6)
C43 H43 0.9500
C44 F44A 1.341(5)
C44 F44C 1.347(5)
C44 F44B 1.350(5)
C45 F45A 1.326(6)
C45 F45B 1.330(6)
C45 F45C 1.333(6)
C46 C51 1.403(6)
C46 C47 1.406(6)
C47 C48 1.387(6)
C47 H47 0.9500
C48 C49 1.390(7)
C48 C52 1.498(7)
C49 C50 1.377(7)
C49 H49 0.9500
C50 C51 1.403(6)
C50 C53 1.490(7)
C51 H51 0.9500
C52 F52B 1.331(6)
C52 F52A 1.334(6)
C52 F52C 1.354(5)
C53 F53F 1.291(15)
C53 F53C 1.331(6)
C53 F53B 1.332(7)
C53 F53D 1.344(12)
C53 F53A 1.346(5)
C53 F53E 1.376(14)
C54 C55 1.397(6)
C54 C59 1.408(6)
C55 C56 1.392(6)
C55 H55 0.9500
C56 C57 1.392(6)
C56 C60 1.490(6)
C57 C58 1.381(6)
C57 H57 0.9500
C58 C59 1.391(6)
C58 C61 1.505(6)
C59 H59 0.9500
C60 F60C 1.337(6)
C60 F60B 1.337(5)
C60 F60A 1.342(6)
C61 F61A 1.313(6)
C61 F61C 1.322(6)
C61 F61B 1.337(6)
C62 C67 1.407(6)
C62 C63 1.411(6)
C63 C64 1.392(6)
C63 H63 0.9500
C64 C65 1.389(6)
C64 C68 1.494(6)
C65 C66 1.391(6)
C65 H65 0.9500
C66 C67 1.389(6)
C66 C69 1.493(6)
C67 H67 0.9500
C68 F68E 1.239(18)
C68 F68F 1.30(2)
C68 F68B 1.311(6)
C68 F68A 1.316(6)
C68 F68C 1.365(6)
C68 F68D 1.433(17)
C69 F69C 1.335(5)
C69 F69A 1.341(6)
C69 F69B 1.346(5)
C1S Cl2 1.717(7)
C1S Cl1 1.732(7)
C1S H1S1 0.9900
C1S H1S2 0.9900

loop_
_geom_torsion_atom_site_label_1
_geom_torsion_atom_site_label_2
_geom_torsion_atom_site_label_3
_geom_torsion_atom_site_label_4
_geom_torsion
O3 S1 O1 Mo1 73.0(3)
O2 S1 O1 Mo1 -65.1(3)
C37 S1 O1 Mo1 -175.3(3)
N4 Mo1 O1 S1 -47.1(3)
C27 Mo1 O1 S1 52.6(3)
C1 Mo1 O1 S1 -172.4(3)
N3 Mo1 O1 S1 -169.7(3)
C2 N1 C1 N2 0.3(4)
C4 N1 C1 N2 178.9(3)
C2 N1 C1 Mo1 174.4(2)
C4 N1 C1 Mo1 -6.9(5)
N4 Mo1 C1 N1 -155.9(3)
C27 Mo1 C1 N1 104.9(3)
O1 Mo1 C1 N1 -30.6(5)
N3 Mo1 C1 N1 -33.3(3)
N4 Mo1 C1 N2 16.2(4)
C27 Mo1 C1 N2 -83.0(4)
O1 Mo1 C1 N2 141.4(4)
N3 Mo1 C1 N2 138.8(4)
N1 C1 N2 C3 0.1(4)
Mo1 C1 N2 C3 -172.8(3)
N1 C1 N2 C10 -179.6(4)
Mo1 C1 N2 C10 7.4(6)
C1 N1 C2 C3 -0.6(4)
C4 N1 C2 C3 -179.2(3)
N4 Mo1 N3 C9 -50.2(3)
C27 Mo1 N3 C9 129.0(3)
O1 Mo1 N3 C9 39.0(3)
C1 Mo1 N3 C9 -142.1(3)
N4 Mo1 N3 C5 130.2(3)
C27 Mo1 N3 C5 -50.6(4)
O1 Mo1 N3 C5 -140.7(3)
C1 Mo1 N3 C5 38.3(3)
N1 C2 C3 N2 0.7(4)
C1 N2 C3 C2 -0.5(4)
C10 N2 C3 C2 179.3(4)
C27 Mo1 N4 C19 -143.9(16)
O1 Mo1 N4 C19 -43.1(16)
C1 Mo1 N4 C19 119.3(16)
N3 Mo1 N4 C19 35.5(17)
C1 N1 C4 C5 63.9(5)
C2 N1 C4 C5 -117.6(4)
C9 N3 C5 C6 -2.4(6)
Mo1 N3 C5 C6 177.2(3)
C9 N3 C5 C4 178.6(3)
Mo1 N3 C5 C4 -1.8(5)
N1 C4 C5 N3 -55.7(5)
N1 C4 C5 C6 125.3(4)
N3 C5 C6 C7 1.8(6)
C4 C5 C6 C7 -179.3(4)
C5 C6 C7 C8 0.2(6)
C6 C7 C8 C9 -1.5(6)
C5 N3 C9 C8 1.1(6)
Mo1 N3 C9 C8 -178.5(3)
C7 C8 C9 N3 0.8(7)
C1 N2 C10 C11 -90.1(5)
C3 N2 C10 C11 90.1(5)
C1 N2 C10 C15 97.0(5)
C3 N2 C10 C15 -82.8(5)
C15 C10 C11 C12 -3.8(7)
N2 C10 C11 C12 -176.3(4)
C15 C10 C11 C16 173.9(4)
N2 C10 C11 C16 1.4(6)
C10 C11 C12 C13 2.3(7)
C16 C11 C12 C13 -175.4(4)
C11 C12 C13 C14 0.4(7)
C11 C12 C13 C17 -177.4(5)
C12 C13 C14 C15 -1.7(8)
C17 C13 C14 C15 176.0(5)
C13 C14 C15 C10 0.3(8)
C13 C14 C15 C18 178.6(5)
C11 C10 C15 C14 2.5(7)
N2 C10 C15 C14 175.1(4)
C11 C10 C15 C18 -175.8(5)
N2 C10 C15 C18 -3.2(7)
Mo1 N4 C19 C24 -23.0(18)
Mo1 N4 C19 C20 158.8(14)
N4 C19 C20 C21 176.6(4)
C24 C19 C20 C21 -1.5(6)
N4 C19 C20 C25 -5.0(6)
C24 C19 C20 C25 176.9(4)
C19 C20 C21 C22 -0.1(7)
C25 C20 C21 C22 -178.5(4)
C20 C21 C22 C23 1.9(7)
C21 C22 C23 C24 -2.1(7)
C22 C23 C24 C19 0.5(7)
C22 C23 C24 C26 178.0(5)
N4 C19 C24 C23 -176.8(4)
C20 C19 C24 C23 1.3(6)
N4 C19 C24 C26 5.8(6)
C20 C19 C24 C26 -176.2(4)
N4 Mo1 C27 C28 177.5(4)
O1 Mo1 C27 C28 79.5(4)
C1 Mo1 C27 C28 -85.3(4)
N3 Mo1 C27 C28 -1.8(6)
Mo1 C27 C28 C31 1.0(6)
Mo1 C27 C28 C30 124.2(4)
Mo1 C27 C28 C29 -118.7(4)
C27 C28 C31 C32 124.3(4)
C30 C28 C31 C32 4.2(6)
C29 C28 C31 C32 -116.4(5)
C27 C28 C31 C36 -57.2(5)
C30 C28 C31 C36 -177.4(4)
C29 C28 C31 C36 62.1(5)
C36 C31 C32 C33 2.3(6)
C28 C31 C32 C33 -179.2(4)
C31 C32 C33 C34 -0.5(7)
C32 C33 C34 C35 -0.7(7)
C33 C34 C35 C36 0.1(7)
C34 C35 C36 C31 1.8(7)
C32 C31 C36 C35 -3.0(6)
C28 C31 C36 C35 178.5(4)
O3 S1 C37 F1 173.2(3)
O2 S1 C37 F1 -60.1(4)
O1 S1 C37 F1 57.4(4)
O3 S1 C37 F3 52.5(5)
O2 S1 C37 F3 179.2(4)
O1 S1 C37 F3 -63.3(5)
O3 S1 C37 F2 -65.9(4)
O2 S1 C37 F2 60.8(4)
O1 S1 C37 F2 178.3(3)
C62 B1 C38 C39 32.3(5)
C46 B1 C38 C39 -89.7(4)
C54 B1 C38 C39 150.0(4)
C62 B1 C38 C43 -152.4(4)
C46 B1 C38 C43 85.6(5)
C54 B1 C38 C43 -34.6(5)
C43 C38 C39 C40 -1.0(6)
B1 C38 C39 C40 174.7(4)
C38 C39 C40 C41 0.7(6)
C38 C39 C40 C44 178.0(4)
C39 C40 C41 C42 -0.2(6)
C44 C40 C41 C42 -177.5(4)
C40 C41 C42 C43 0.1(6)
C40 C41 C42 C45 177.5(4)
C41 C42 C43 C38 -0.4(7)
C45 C42 C43 C38 -177.8(4)
C39 C38 C43 C42 0.8(6)
B1 C38 C43 C42 -174.8(4)
C41 C40 C44 F44A -151.2(4)
C39 C40 C44 F44A 31.6(6)
C41 C40 C44 F44C 89.2(5)
C39 C40 C44 F44C -88.1(5)
C41 C40 C44 F44B -29.8(6)
C39 C40 C44 F44B 152.9(4)
C43 C42 C45 F45A -157.5(4)
C41 C42 C45 F45A 25.0(6)
C43 C42 C45 F45B -36.7(6)
C41 C42 C45 F45B 145.9(4)
C43 C42 C45 F45C 81.6(5)
C41 C42 C45 F45C -95.8(5)
C62 B1 C46 C51 33.0(5)
C38 B1 C46 C51 152.2(4)
C54 B1 C46 C51 -86.3(5)
C62 B1 C46 C47 -150.4(4)
C38 B1 C46 C47 -31.2(5)
C54 B1 C46 C47 90.3(5)
C51 C46 C47 C48 -0.3(6)
B1 C46 C47 C48 -177.1(4)
C46 C47 C48 C49 -0.8(6)
C46 C47 C48 C52 178.3(4)
C47 C48 C49 C50 0.0(6)
C52 C48 C49 C50 -179.1(4)
C48 C49 C50 C51 1.8(7)
C48 C49 C50 C53 -178.2(4)
C49 C50 C51 C46 -2.9(6)
C53 C50 C51 C46 177.0(4)
C47 C46 C51 C50 2.1(6)
B1 C46 C51 C50 178.9(4)
C47 C48 C52 F52B 119.1(5)
C49 C48 C52 F52B -61.9(6)
C47 C48 C52 F52A -2.9(6)
C49 C48 C52 F52A 176.2(4)
C47 C48 C52 F52C -122.4(5)
C49 C48 C52 F52C 56.7(6)
C49 C50 C53 F53F 121.1(13)
C51 C50 C53 F53F -58.8(13)
C49 C50 C53 F53C -94.1(6)
C51 C50 C53 F53C 86.0(6)
C49 C50 C53 F53B 146.8(5)
C51 C50 C53 F53B -33.2(7)
C49 C50 C53 F53D -23.4(12)
C51 C50 C53 F53D 156.7(11)
C49 C50 C53 F53A 28.6(6)
C51 C50 C53 F53A -151.3(4)
C49 C50 C53 F53E -128.3(11)
C51 C50 C53 F53E 51.7(12)
C62 B1 C54 C55 81.8(5)
C46 B1 C54 C55 -155.5(4)
C38 B1 C54 C55 -36.5(6)
C62 B1 C54 C59 -90.6(5)
C46 B1 C54 C59 32.0(6)
C38 B1 C54 C59 151.1(4)
C59 C54 C55 C56 0.6(6)
B1 C54 C55 C56 -172.3(4)
C54 C55 C56 C57 -0.5(7)
C54 C55 C56 C60 175.8(4)
C55 C56 C57 C58 -0.3(7)
C60 C56 C57 C58 -176.5(4)
C56 C57 C58 C59 0.8(7)
C56 C57 C58 C61 -178.3(4)
C57 C58 C59 C54 -0.7(7)
C61 C58 C59 C54 178.4(4)
C55 C54 C59 C58 -0.1(7)
B1 C54 C59 C58 172.8(4)
C57 C56 C60 F60C 101.5(5)
C55 C56 C60 F60C -74.8(6)
C57 C56 C60 F60B -19.8(7)
C55 C56 C60 F60B 163.9(4)
C57 C56 C60 F60A -139.7(4)
C55 C56 C60 F60A 44.0(6)
C57 C58 C61 F61A -147.8(4)
C59 C58 C61 F61A 33.1(6)
C57 C58 C61 F61C 91.3(6)
C59 C58 C61 F61C -87.8(6)
C57 C58 C61 F61B -27.1(6)
C59 C58 C61 F61B 153.7(4)
C46 B1 C62 C67 30.9(5)
C38 B1 C62 C67 -87.9(5)
C54 B1 C62 C67 151.6(4)
C46 B1 C62 C63 -152.2(4)
C38 B1 C62 C63 88.9(4)
C54 B1 C62 C63 -31.5(5)
C67 C62 C63 C64 1.2(6)
B1 C62 C63 C64 -175.9(4)
C62 C63 C64 C65 -2.7(6)
C62 C63 C64 C68 177.8(4)
C63 C64 C65 C66 2.6(6)
C68 C64 C65 C66 -178.0(4)
C64 C65 C66 C67 -1.0(6)
C64 C65 C66 C69 179.8(4)
C65 C66 C67 C62 -0.5(6)
C69 C66 C67 C62 178.8(4)
C63 C62 C67 C66 0.4(6)
B1 C62 C67 C66 177.4(4)
C65 C64 C68 F68E 48.8(14)
C63 C64 C68 F68E -131.7(13)
C65 C64 C68 F68F -70.6(14)
C63 C64 C68 F68F 108.8(13)
C65 C64 C68 F68B -109.3(5)
C63 C64 C68 F68B 70.2(6)
C65 C64 C68 F68A 126.9(5)
C63 C64 C68 F68A -53.6(6)
C65 C64 C68 F68C 7.7(6)
C63 C64 C68 F68C -172.8(4)
C65 C64 C68 F68D 178.9(10)
C63 C64 C68 F68D -1.6(11)
C67 C66 C69 F69C -72.9(5)
C65 C66 C69 F69C 106.3(5)
C67 C66 C69 F69A 46.6(6)
C65 C66 C69 F69A -134.2(4)
C67 C66 C69 F69B 166.7(4)
C65 C66 C69 F69B -14.0(6)
